data_2000161
loop_
_publ_author_name
'Sakai, Y.'
'Kojima, Y.'
'Ohashi, Y.'
'Morihira, K.'
'Furukawa, T.'
'Horiguchi, Y.'
'Kuwajima, I.'

_publ_section_title
;Structure of
 <i>endo</i>-(5<i>R</i>*,6<i>R</i>*,11<i>R</i>*,12<i>S</i>*)-5,6,11,12-tetrahydro-4,11,12-trimethoxy-9,13,13-trimethyl-5-(triethylsiloxy)-6,10-methano-8(7<i>H</i>)benzocyclodecenone
;
_journal_issue 12
_journal_name_full 'Acta Crystallographica Section C'
_journal_page_first 2700
_journal_page_last 2702
_journal_paper_doi 10.1107/S0108270191007916
_journal_volume 47
_journal_year 1991
_chemical_formula_sum 'C27 H42 O5 Si'
_chemical_formula_weight 474.71
_space_group_IT_number 14
_space_group_name_Hall '-P 2yn'
_space_group_name_H-M_alt 'P 1 21/n 1'
_symmetry_cell_setting monoclinic
_symmetry_space_group_name_Hall '-P 2yn'
_symmetry_space_group_name_H-M 'P 1 21/n 1'
_cell_angle_alpha 90
_cell_angle_beta 114.25(3)
_cell_angle_gamma 90
_cell_formula_units_Z 4
_cell_length_a 9.389(5)
_cell_length_b 35.542(7)
_cell_length_c 8.899(4)
_cell_volume 2708(2)
_diffrn_radiation_type Mo
_diffrn_radiation_wavelength 0.71069
_exptl_absorpt_coefficient_mu 0.114
_exptl_crystal_density_diffrn 1.164
_exptl_crystal_F_000 1032
_cod_data_source_file as0503.cif
_cod_data_source_block as0503a
_cod_original_cell_volume 2707(2)
_cod_original_formula_sum 'C27 H42 O5 Si1'
_cod_database_code 2000161

loop_
_space_group_symop_id
_space_group_symop_operation_xyz
1 x,y,z
2 -x+1/2,y+1/2,-z+1/2
3 -x,-y,-z
4 x+1/2,-y+1/2,z+1/2

loop_
_atom_site_label
_atom_site_fract_x
_atom_site_fract_y
_atom_site_fract_z
Si .35300(10) .19574(3) .54520(10)
O1 .5393(2) .08087(6) .5377(3)
O2 .2462(2) .16427(5) .4119(3)
O3 .2819(3) .02323(7) .1231(3)
O4 -.1970(3) .06654(6) .2490(3)
O5 -.0971(2) .11552(6) .5019(3)
C1 .1354(4) .06320(10) .6076(4)
C2 .2649(4) .04130(10) .6919(4)
C3 .4002(4) .04620(10) .6684(4)
C4 .4064(3) .07398(8) .5633(4)
C5 .3014(4) .12948(8) .3748(4)
C6 .2389(4) .12400(10) .1843(4)
C7 .3136(4) .08900(10) .1476(5)
C8 .2255(4) .05310(10) .1387(4)
C9 .0780(4) .05461(9) .1660(4)
C10 .0058(3) .08792(8) .1532(3)
C11 -.1071(4) .09642(9) .2314(4)
C12 -.0079(4) .11320(10) .4056(4)
C13 .0602(4) .12178(9) .0836(4)
C14 .1401(3) .09128(8) .5012(3)
C15 .2780(3) .09761(8) .4784(3)
C16 .0422(4) .01790(10) .2272(5)
C17 -.0196(5) .15960(10) .0808(5)
C18 .0217(6) .11400(10) -.1005(5)
C19 -.3207(4) .05650(10) .0952(5)
C20 -.2141(5) .14320(10) .4479(5)
C21 .6577(5) .05310(10) .5860(8)
C22 .2030(5) .22590(10) .5733(6)
C23 .2616(8) .2590(2) .6879(9)
C24 .4710(5) .22270(10) .4512(6)
C25 .3758(7) .2412(2) .2891(8)
C26 .4939(5) .17470(10) .7405(5)
C27 .4253(7) .15780(10) .8516(6)
H11 .037(4) .0590(8) .617(4)
H21 .259(4) .0230(9) .761(4)
H31 .481(4) .0323(8) .722(4)
H51 .410(3) .1313(7) .412(3)
H61 .274(3) .1467(8) .152(4)
H71 .420(4) .0847(8) .237(4)
H72 .319(3) .0930(9) .041(4)
H121 .018(3) .1365(7) .387(3)
H171 -.011(4) .1696(9) .190(4)
H172 -.137(4) .1588(8) .006(4)
H173 .023(3) .1785(9) .040(4)
H181 .052(4) .0900(10) -.118(4)
H182 .056(5) .1340(10) -.145(5)
H183 -.096(5) .1140(10) -.167(5)
H211 .735(5) .0600(10) .546(5)
H212 .618(5) .0300(10) .542(5)
H213 .708(5) .0490(10) .709(6)
H111 -.1799 .1165 .1642
H161 -.0574 .0205 .2430
H162 .0297 -.0023 .1454
H163 .1292 .0114 .3352
H191 -.3919 .0787 .0500
H192 -.2769 .0487 .0153
H193 -.3823 .0352 .1126
H201 -.1663 .1683 .4508
H202 -.2894 .1373 .3317
H203 -.2717 .1432 .5205
H221 .1343 .2363 .4633
H222 .1415 .2097 .6156
H231 .3338 .2495 .8037
H232 .3254 .2763 .6511
H233 .1745 .2730 .6972
H241 .5307 .2428 .5300
H242 .5434 .2049 .4323
H251 .2993 .2600 .3028
H252 .4433 .2552 .2464
H253 .3117 .2221 .2051
H261 .5526 .1544 .7114
H262 .5685 .1947 .8045
H271 .3658 .1771 .8825
H272 .3505 .1367 .7899
H273 .5093 .1469 .9519

loop_
_geom_bond_atom_site_label_1
_geom_bond_atom_site_label_2
_geom_bond_distance
Si O2 1.639(2)
Si C22 1.866(4)
Si C24 1.899(5)
Si C26 1.855(5)
O1 C4 1.379(4)
O1 C21 1.416(4)
O2 C5 1.432(4)
O3 C8 1.219(4)
O4 C11 1.405(4)
O4 C19 1.429(4)
O5 C12 1.425(3)
O5 C20 1.403(4)
C1 C2 1.377(5)
C1 C14 1.389(4)
C1 H11 0.97(3)
C2 C3 1.380(5)
C2 H21 0.91(3)
C3 C4 1.378(4)
C3 H31 0.87(3)
C4 C15 1.408(4)
C5 C6 1.558(4)
C5 C15 1.535(4)
C5 H51 0.94(3)
C6 C7 1.527(5)
C6 C13 1.546(5)
C6 H61 0.96(3)
C7 C8 1.505(5)
C7 H71 1.00(3)
C7 H72 0.98(3)
C8 C9 1.501(4)
C9 C10 1.346(4)
C9 C16 1.506(4)
C10 C11 1.518(4)
C10 C13 1.533(4)
C11 C12 1.561(4)
C11 H111 1.000
C12 C14 1.513(4)
C12 H121 0.90(2)
C13 C17 1.534(5)
C13 C18 1.550(5)
C14 C15 1.408(4)
C16 H161 1.005
C16 H162 0.995
C16 H163 1.000
C17 H171 1.01(3)
C17 H172 1.03(3)
C17 H173 0.93(3)
C18 H181 0.93(4)
C18 H182 0.93(4)
C18 H183 1.02(4)
C19 H191 1.004
C19 H192 0.996
C19 H193 1.004
C20 H201 0.996
C20 H202 1.006
C20 H203 0.999
C21 H211 0.96(4)
C21 H212 0.90(4)
C21 H213 1.01(4)
C22 C23 1.506(6)
C22 H221 0.997
C22 H222 0.993
C23 H231 1.029
C23 H232 1.003
C23 H233 0.990
C24 C25 1.501(7)
C24 H241 0.998
C24 H242 0.990
C25 H251 1.024
C25 H252 0.995
C25 H253 1.006
C26 C27 1.508(7)
C26 H261 1.004
C26 H262 0.998
C27 H271 0.992
C27 H272 1.020
C27 H273 0.996
